data_7123211
loop_
_publ_author_name
'Tang, Bing'
'Lv, Fan'
'Chen, Kangkang'
'Jiao, Lijuan'
'Liu, Qingyun'
'Wang, Hua'
'Hao, Erhong'

_publ_section_title
;
 Development of BODIPY Dyes with Versatile Functional Groups at
 3,5-Positions from Diacyl Peroxides via Cu(II)-Catalyzed Radical
 Alkylation
;
_journal_name_full 'Chemical Communications'
_journal_paper_doi 10.1039/C9CC01602C
_journal_year 2019
_chemical_formula_moiety 'C22 H17 B Br Cl2 F2 N3'
_chemical_formula_sum 'C22 H17 B Br Cl2 F2 N3'
_chemical_formula_weight 523.01
_space_group_crystal_system orthorhombic
_space_group_IT_number 19
_space_group_name_Hall 'P 2ac 2ab'
_space_group_name_H-M_alt 'P 21 21 21'
_symmetry_space_group_name_Hall 'P 2ac 2ab'
_symmetry_space_group_name_H-M 'P 21 21 21'
_atom_sites_solution_hydrogens mixed
_audit_block_doi 10.5517/ccdc.csd.cc21x1yz
_audit_creation_date 2019-03-17
_audit_creation_method
;
Olex2 1.2
(compiled 2018.05.29 svn.r3508 for OlexSys, GUI svn.r5506)
;
_audit_update_record
;
2019-03-17 deposited with the CCDC.    2019-03-26 downloaded from the CCDC.
;
_cell_angle_alpha 90
_cell_angle_beta 90
_cell_angle_gamma 90
_cell_formula_units_Z 4
_cell_length_a 7.0040(14)
_cell_length_b 14.206(3)
_cell_length_c 22.139(5)
_cell_measurement_reflns_used 9784
_cell_measurement_temperature 298.15
_cell_measurement_theta_max 27.34
_cell_measurement_theta_min 3.01
_cell_volume 2202.8(8)
_computing_cell_refinement 'SAINT v8.37A (Bruker, 2015)'
_computing_data_collection 'SAINT v8.37A (Bruker, 2015)'
_computing_data_reduction 'SAINT v8.37A (Bruker, 2015)'
_computing_molecular_graphics 'Olex2 (Dolomanov et al., 2009)'
_computing_publication_material 'Olex2 (Dolomanov et al., 2009)'
_computing_structure_refinement 'ShelXL (Sheldrick, 2015)'
_computing_structure_solution 'SHELXT 2014/5 (Sheldrick, 2014)'
_diffrn_ambient_temperature 298.15
_diffrn_measured_fraction_theta_full 0.996
_diffrn_measured_fraction_theta_max 0.898
_diffrn_measurement_device_type 'Bruker APEX-II CCD'
_diffrn_measurement_method '\f and \w scans'
_diffrn_radiation_type MoK\a
_diffrn_radiation_wavelength 0.71073
_diffrn_reflns_av_R_equivalents 0.0632
_diffrn_reflns_av_unetI/netI 0.0353
_diffrn_reflns_Laue_measured_fraction_full 0.996
_diffrn_reflns_Laue_measured_fraction_max 0.898
_diffrn_reflns_limit_h_max 9
_diffrn_reflns_limit_h_min -9
_diffrn_reflns_limit_k_max 18
_diffrn_reflns_limit_k_min -18
_diffrn_reflns_limit_l_max 28
_diffrn_reflns_limit_l_min -28
_diffrn_reflns_number 95463
_diffrn_reflns_point_group_measured_fraction_full 0.997
_diffrn_reflns_point_group_measured_fraction_max 0.889
_diffrn_reflns_theta_full 25.242
_diffrn_reflns_theta_max 28.634
_diffrn_reflns_theta_min 3.012
_exptl_absorpt_coefficient_mu 2.141
_exptl_absorpt_correction_T_max 0.7455
_exptl_absorpt_correction_T_min 0.5359
_exptl_absorpt_correction_type multi-scan
_exptl_absorpt_process_details
;
SADABS-2014/5 (Bruker,2014/5) was used for absorption correction.
wR2(int) was 0.1091 before and 0.0759 after correction.
The Ratio of minimum to maximum transmission is 0.7188.
The \l/2 correction factor is Not present.
;
_exptl_crystal_colour 'metallic dark black'
_exptl_crystal_colour_lustre metallic
_exptl_crystal_colour_modifier dark
_exptl_crystal_colour_primary black
_exptl_crystal_density_diffrn 1.577
_exptl_crystal_description plate
_exptl_crystal_F_000 1048
_exptl_crystal_size_max 0.25
_exptl_crystal_size_mid 0.23
_exptl_crystal_size_min 0.21
_refine_diff_density_max 0.636
_refine_diff_density_min -0.552
_refine_diff_density_rms 0.071
_refine_ls_abs_structure_details
;
 Refined as an inversion twin.
;
_refine_ls_abs_structure_Flack 0.01(2)
_refine_ls_extinction_method none
_refine_ls_goodness_of_fit_ref 1.139
_refine_ls_hydrogen_treatment constr
_refine_ls_matrix_type full
_refine_ls_number_parameters 281
_refine_ls_number_reflns 5041
_refine_ls_number_restraints 0
_refine_ls_restrained_S_all 1.139
_refine_ls_R_factor_all 0.0985
_refine_ls_R_factor_gt 0.0688
_refine_ls_shift/su_max 0.000
_refine_ls_shift/su_mean 0.000
_refine_ls_structure_factor_coef Fsqd
_refine_ls_weighting_details 'w=1/[\s^2^(Fo^2^)+(0.0578P)^2^+3.2731P] where P=(Fo^2^+2Fc^2^)/3'
_refine_ls_weighting_scheme calc
_refine_ls_wR_factor_gt 0.1477
_refine_ls_wR_factor_ref 0.1652
_reflns_Friedel_coverage 0.738
_reflns_Friedel_fraction_full 0.998
_reflns_Friedel_fraction_max 0.877
_reflns_number_gt 3946
_reflns_number_total 5041
_reflns_threshold_expression 'I > 2\s(I)'
_cod_data_source_file c9cc01602c2.cif
_cod_data_source_block 5a
_cod_database_code 7123211
_shelx_shelxl_version_number 2018/3
_shelx_space_group_comment
;
The symmetry employed for this shelxl refinement is uniquely defined
by the following loop, which should always be used as a source of
symmetry information in preference to the above space-group names.
They are only intended as comments.
;
_shelx_estimated_absorpt_t_max 0.662
_shelx_estimated_absorpt_t_min 0.617
_olex2_refinement_description
;
1. Twinned data refinement
 Scales: 0.99(2)
 0.01(2)
2. Fixed Uiso
 At 1.2 times of:
  All C(H) groups, All C(H,H) groups, All N(H) groups
3.a Riding coordinates:
 N1(H1)
3.b Secondary CH2 refined with riding coordinates:
 C14(H14A,H14B), C15(H15A,H15B), C16(H16A,H16B)
3.c Aromatic/amide H refined with riding coordinates:
 C1(H1A), C2(H2), C3(H3), C6(H6), C7(H7), C11(H11), C12(H12), C19(H19),
 C20(H20), C21(H21)
;
_olex2_submission_special_instructions 'No special instructions were received'

loop_
_space_group_symop_operation_xyz
'x, y, z'
'-x+1/2, -y, z+1/2'
'x+1/2, -y+1/2, -z'
'-x, y+1/2, -z+1/2'

loop_
_atom_site_label
_atom_site_type_symbol
_atom_site_fract_x
_atom_site_fract_y
_atom_site_fract_z
_atom_site_U_iso_or_equiv
_atom_site_adp_type
_atom_site_occupancy
_atom_site_site_symmetry_order
_atom_site_calc_flag
_atom_site_refinement_flags_posn
Br1 Br 0.36461(19) 0.69452(10) 0.11406(5) 0.1004(4) Uani 1 1 d .
Cl1 Cl 0.9436(4) 0.69745(14) 0.46209(8) 0.0695(6) Uani 1 1 d .
Cl2 Cl 0.6195(6) 0.36608(18) 0.52199(11) 0.1041(11) Uani 1 1 d .
F1 F 0.8123(6) 0.5334(2) 0.25332(15) 0.0457(9) Uani 1 1 d .
F2 F 0.6483(6) 0.4000(2) 0.27062(16) 0.0471(9) Uani 1 1 d .
N1 N 1.0235(10) 0.3766(5) 0.2152(2) 0.0592(17) Uani 1 1 d .
H1 H 0.930382 0.415529 0.210703 0.071 Uiso 1 1 d R
N2 N 0.8976(7) 0.4407(3) 0.3403(2) 0.0343(11) Uani 1 1 d .
N3 N 0.5917(7) 0.5318(3) 0.3364(2) 0.0341(11) Uani 1 1 d .
C1 C 1.1121(14) 0.3298(6) 0.1694(3) 0.070(2) Uani 1 1 d .
H1A H 1.085083 0.336216 0.128479 0.085 Uiso 1 1 calc R
C2 C 1.2446(13) 0.2730(6) 0.1932(4) 0.067(2) Uani 1 1 d .
H2 H 1.322498 0.231269 0.172208 0.081 Uiso 1 1 calc R
C3 C 1.2440(11) 0.2881(5) 0.2554(4) 0.0574(19) Uani 1 1 d .
H3 H 1.324026 0.258951 0.283205 0.069 Uiso 1 1 calc R
C4 C 1.1054(9) 0.3532(4) 0.2687(3) 0.0416(14) Uani 1 1 d .
C5 C 1.0518(9) 0.3875(4) 0.3271(3) 0.0393(14) Uani 1 1 d .
C6 C 1.1594(11) 0.3717(5) 0.3803(3) 0.0522(16) Uani 1 1 d .
H6 H 1.272521 0.337617 0.382929 0.063 Uiso 1 1 calc R
C7 C 1.0695(12) 0.4147(5) 0.4265(3) 0.0553(18) Uani 1 1 d .
H7 H 1.108786 0.414967 0.466676 0.066 Uiso 1 1 calc R
C8 C 0.9030(10) 0.4597(4) 0.4029(2) 0.0384(14) Uani 1 1 d .
C9 C 0.7620(9) 0.5114(4) 0.4304(2) 0.0379(14) Uani 1 1 d .
C10 C 0.6074(10) 0.5458(4) 0.3987(2) 0.0384(14) Uani 1 1 d .
C11 C 0.4452(11) 0.5985(5) 0.4160(3) 0.0500(17) Uani 1 1 d .
H11 H 0.416015 0.617904 0.455043 0.060 Uiso 1 1 calc R
C12 C 0.3395(11) 0.6161(5) 0.3660(3) 0.0489(16) Uani 1 1 d .
H12 H 0.225388 0.649514 0.364738 0.059 Uiso 1 1 calc R
C13 C 0.4326(9) 0.5749(4) 0.3163(3) 0.0395(14) Uani 1 1 d .
C14 C 0.3768(11) 0.5759(5) 0.2510(3) 0.0489(15) Uani 1 1 d .
H14A H 0.327045 0.514356 0.240377 0.059 Uiso 1 1 calc R
H14B H 0.490343 0.586553 0.226863 0.059 Uiso 1 1 calc R
C15 C 0.2307(13) 0.6488(6) 0.2346(4) 0.065(2) Uani 1 1 d .
H15A H 0.117725 0.639127 0.259178 0.079 Uiso 1 1 calc R
H15B H 0.281287 0.710587 0.244079 0.079 Uiso 1 1 calc R
C16 C 0.1746(14) 0.6465(7) 0.1693(4) 0.074(2) Uani 1 1 d .
H16A H 0.058469 0.682882 0.164378 0.088 Uiso 1 1 calc R
H16B H 0.145800 0.581944 0.158307 0.088 Uiso 1 1 calc R
C17 C 0.7844(10) 0.5320(4) 0.4967(2) 0.0402(14) Uani 1 1 d .
C18 C 0.8708(11) 0.6156(4) 0.5149(2) 0.0462(15) Uani 1 1 d .
C19 C 0.9087(12) 0.6357(6) 0.5755(3) 0.0570(19) Uani 1 1 d .
H19 H 0.967676 0.691734 0.586760 0.068 Uiso 1 1 calc R
C20 C 0.8562(13) 0.5704(6) 0.6178(3) 0.067(2) Uani 1 1 d .
H20 H 0.883310 0.581920 0.658296 0.080 Uiso 1 1 calc R
C21 C 0.7650(14) 0.4887(6) 0.6025(3) 0.069(2) Uani 1 1 d .
H21 H 0.728041 0.445852 0.632053 0.083 Uiso 1 1 calc R
C22 C 0.7286(12) 0.4708(5) 0.5416(3) 0.0567(19) Uani 1 1 d .
B1 B 0.7351(10) 0.4765(5) 0.2988(3) 0.0329(14) Uani 1 1 d .

loop_
_atom_site_aniso_label
_atom_site_aniso_U_11
_atom_site_aniso_U_22
_atom_site_aniso_U_33
_atom_site_aniso_U_23
_atom_site_aniso_U_13
_atom_site_aniso_U_12
Br1 0.1112(9) 0.1224(9) 0.0678(6) 0.0131(6) -0.0106(6) -0.0180(8)
Cl1 0.1140(17) 0.0554(10) 0.0392(8) -0.0012(8) 0.0092(9) -0.0209(11)
Cl2 0.168(3) 0.0809(15) 0.0635(13) 0.0050(11) 0.0160(16) -0.0560(19)
F1 0.055(2) 0.0499(19) 0.0326(16) 0.0085(15) 0.0088(16) 0.0076(17)
F2 0.052(2) 0.0456(19) 0.0436(18) -0.0178(16) -0.0066(17) -0.0007(17)
N1 0.067(4) 0.070(4) 0.040(3) -0.015(3) 0.002(3) 0.026(3)
N2 0.040(3) 0.038(2) 0.025(2) -0.0047(18) -0.001(2) 0.003(2)
N3 0.036(3) 0.039(2) 0.028(2) -0.0039(19) 0.0010(19) 0.001(2)
C1 0.084(6) 0.081(6) 0.047(4) -0.024(4) 0.013(4) 0.020(5)
C2 0.073(6) 0.063(5) 0.066(5) -0.011(4) 0.026(4) 0.025(4)
C3 0.053(5) 0.054(4) 0.065(4) 0.004(3) 0.015(4) 0.015(3)
C4 0.038(4) 0.041(3) 0.045(3) -0.003(3) 0.006(3) 0.000(3)
C5 0.038(4) 0.041(3) 0.040(3) -0.002(2) 0.000(3) 0.000(3)
C6 0.047(4) 0.058(4) 0.052(4) 0.000(3) -0.004(3) 0.010(3)
C7 0.070(5) 0.059(4) 0.036(3) -0.001(3) -0.013(3) 0.004(4)
C8 0.048(4) 0.043(3) 0.024(2) -0.002(2) -0.003(2) 0.002(3)
C9 0.046(4) 0.043(3) 0.024(3) -0.005(2) 0.004(2) -0.006(3)
C10 0.048(4) 0.040(3) 0.027(3) -0.007(2) 0.005(2) 0.000(3)
C11 0.065(5) 0.050(4) 0.036(3) -0.004(3) 0.015(3) 0.001(3)
C12 0.040(4) 0.053(4) 0.054(4) -0.009(3) 0.006(3) 0.010(3)
C13 0.029(3) 0.042(3) 0.047(3) -0.006(3) 0.004(2) -0.001(3)
C14 0.044(4) 0.055(4) 0.048(3) -0.005(3) -0.010(3) 0.008(3)
C15 0.063(5) 0.068(5) 0.065(5) -0.002(4) -0.006(4) 0.007(4)
C16 0.063(6) 0.080(6) 0.079(5) 0.004(4) -0.026(5) 0.005(5)
C17 0.055(4) 0.046(3) 0.019(2) -0.003(2) 0.002(2) 0.006(3)
C18 0.068(5) 0.045(3) 0.026(3) 0.002(2) 0.007(3) 0.000(3)
C19 0.079(6) 0.061(4) 0.031(3) -0.014(3) -0.005(3) 0.002(4)
C20 0.091(6) 0.088(6) 0.021(3) -0.007(3) 0.002(4) 0.006(5)
C21 0.105(7) 0.074(5) 0.028(3) 0.011(3) 0.010(4) -0.002(5)
C22 0.075(5) 0.064(4) 0.031(3) 0.003(3) 0.003(3) -0.004(4)
B1 0.037(4) 0.038(3) 0.024(3) -0.007(2) -0.003(3) 0.005(3)

loop_
_atom_type_symbol
_atom_type_description
_atom_type_scat_dispersion_real
_atom_type_scat_dispersion_imag
_atom_type_scat_source
C C 0.0033 0.0016 'International Tables Vol C Tables 4.2.6.8 and 6.1.1.4'
H H 0.0000 0.0000 'International Tables Vol C Tables 4.2.6.8 and 6.1.1.4'
B B 0.0013 0.0007 'International Tables Vol C Tables 4.2.6.8 and 6.1.1.4'
Br Br -0.2901 2.4595 'International Tables Vol C Tables 4.2.6.8 and 6.1.1.4'
Cl Cl 0.1484 0.1585 'International Tables Vol C Tables 4.2.6.8 and 6.1.1.4'
F F 0.0171 0.0103 'International Tables Vol C Tables 4.2.6.8 and 6.1.1.4'
N N 0.0061 0.0033 'International Tables Vol C Tables 4.2.6.8 and 6.1.1.4'

loop_
_geom_angle_atom_site_label_1
_geom_angle_atom_site_label_2
_geom_angle_atom_site_label_3
_geom_angle
C1 N1 H1 125.0
C4 N1 H1 125.3
C4 N1 C1 109.7(7)
C5 N2 C8 107.4(5)
C5 N2 B1 130.0(5)
C8 N2 B1 122.6(5)
C10 N3 B1 124.1(5)
C13 N3 C10 109.0(5)
C13 N3 B1 126.9(5)
N1 C1 H1A 125.7
C2 C1 N1 108.5(7)
C2 C1 H1A 125.7
C1 C2 H2 126.4
C1 C2 C3 107.1(6)
C3 C2 H2 126.4
C2 C3 H3 125.7
C4 C3 C2 108.5(7)
C4 C3 H3 125.7
N1 C4 C3 106.1(6)
N1 C4 C5 126.4(6)
C3 C4 C5 127.5(6)
N2 C5 C4 126.6(5)
N2 C5 C6 109.5(5)
C6 C5 C4 123.9(6)
C5 C6 H6 125.9
C7 C6 C5 108.1(6)
C7 C6 H6 125.9
C6 C7 H7 126.1
C6 C7 C8 107.8(6)
C8 C7 H7 126.1
N2 C8 C7 107.2(5)
C9 C8 N2 121.2(6)
C9 C8 C7 131.6(5)
C8 C9 C10 121.8(5)
C8 C9 C17 117.5(6)
C10 C9 C17 120.7(5)
N3 C10 C11 106.2(5)
C9 C10 N3 120.9(5)
C9 C10 C11 132.8(5)
C10 C11 H11 125.8
C12 C11 C10 108.4(5)
C12 C11 H11 125.8
C11 C12 H12 126.0
C11 C12 C13 108.0(6)
C13 C12 H12 126.0
N3 C13 C12 108.4(6)
N3 C13 C14 122.6(5)
C12 C13 C14 129.0(6)
C13 C14 H14A 108.6
C13 C14 H14B 108.6
C13 C14 C15 114.7(6)
H14A C14 H14B 107.6
C15 C14 H14A 108.6
C15 C14 H14B 108.6
C14 C15 H15A 108.9
C14 C15 H15B 108.9
H15A C15 H15B 107.7
C16 C15 C14 113.4(7)
C16 C15 H15A 108.9
C16 C15 H15B 108.9
Br1 C16 H16A 108.5
Br1 C16 H16B 108.5
C15 C16 Br1 115.0(7)
C15 C16 H16A 108.5
C15 C16 H16B 108.5
H16A C16 H16B 107.5
C18 C17 C9 119.6(5)
C22 C17 C9 123.5(6)
C22 C17 C18 116.8(5)
C17 C18 Cl1 120.4(4)
C17 C18 C19 122.4(6)
C19 C18 Cl1 117.1(6)
C18 C19 H19 121.1
C20 C19 C18 117.8(7)
C20 C19 H19 121.1
C19 C20 H20 119.0
C21 C20 C19 122.1(6)
C21 C20 H20 119.0
C20 C21 H21 120.7
C20 C21 C22 118.7(7)
C22 C21 H21 120.7
C17 C22 Cl2 119.1(5)
C17 C22 C21 122.1(7)
C21 C22 Cl2 118.7(6)
F1 B1 N2 109.5(5)
F1 B1 N3 110.5(5)
F2 B1 F1 107.2(5)
F2 B1 N2 109.3(5)
F2 B1 N3 111.1(5)
N3 B1 N2 109.3(4)

loop_
_geom_bond_atom_site_label_1
_geom_bond_atom_site_label_2
_geom_bond_distance
Br1 C16 1.932(10)
Cl1 C18 1.726(6)
Cl2 C22 1.729(8)
F1 B1 1.400(7)
F2 B1 1.393(7)
N1 H1 0.8604
N1 C1 1.362(9)
N1 C4 1.358(9)
N2 C5 1.351(8)
N2 C8 1.411(7)
N2 B1 1.549(8)
N3 C10 1.397(7)
N3 C13 1.347(8)
N3 B1 1.523(8)
C1 H1A 0.9300
C1 C2 1.338(12)
C2 H2 0.9300
C2 C3 1.393(11)
C3 H3 0.9300
C3 C4 1.373(9)
C4 C5 1.432(8)
C5 C6 1.417(9)
C6 H6 0.9300
C6 C7 1.348(10)
C7 H7 0.9300
C7 C8 1.429(10)
C8 C9 1.374(9)
C9 C10 1.379(9)
C9 C17 1.504(7)
C10 C11 1.414(10)
C11 H11 0.9300
C11 C12 1.355(10)
C12 H12 0.9300
C12 C13 1.406(9)
C13 C14 1.499(9)
C14 H14A 0.9700
C14 H14B 0.9700
C14 C15 1.499(10)
C15 H15A 0.9700
C15 H15B 0.9700
C15 C16 1.498(12)
C16 H16A 0.9700
C16 H16B 0.9700
C17 C18 1.392(9)
C17 C22 1.379(9)
C18 C19 1.398(8)
C19 H19 0.9300
C19 C20 1.369(11)
C20 H20 0.9300
C20 C21 1.368(12)
C21 H21 0.9300
C21 C22 1.394(10)

loop_
_geom_torsion_atom_site_label_1
_geom_torsion_atom_site_label_2
_geom_torsion_atom_site_label_3
_geom_torsion_atom_site_label_4
_geom_torsion
Cl1 C18 C19 C20 -178.4(6)
N1 C1 C2 C3 -2.6(11)
N1 C4 C5 N2 8.0(11)
N1 C4 C5 C6 -170.2(7)
N2 C5 C6 C7 0.7(8)
N2 C8 C9 C10 1.1(10)
N2 C8 C9 C17 -177.2(6)
N3 C10 C11 C12 -0.8(7)
N3 C13 C14 C15 -163.2(6)
C1 N1 C4 C3 -1.8(9)
C1 N1 C4 C5 -179.8(7)
C1 C2 C3 C4 1.5(10)
C2 C3 C4 N1 0.2(9)
C2 C3 C4 C5 178.1(7)
C3 C4 C5 N2 -169.5(7)
C3 C4 C5 C6 12.3(11)
C4 N1 C1 C2 2.9(10)
C4 C5 C6 C7 179.2(6)
C5 N2 C8 C7 -0.1(7)
C5 N2 C8 C9 -178.8(6)
C5 N2 B1 F1 -60.5(8)
C5 N2 B1 F2 56.7(8)
C5 N2 B1 N3 178.4(5)
C5 C6 C7 C8 -0.7(9)
C6 C7 C8 N2 0.5(8)
C6 C7 C8 C9 179.1(7)
C7 C8 C9 C10 -177.3(7)
C7 C8 C9 C17 4.4(11)
C8 N2 C5 C4 -178.8(6)
C8 N2 C5 C6 -0.4(7)
C8 N2 B1 F1 120.7(6)
C8 N2 B1 F2 -122.1(6)
C8 N2 B1 N3 -0.4(8)
C8 C9 C10 N3 -2.2(9)
C8 C9 C10 C11 179.0(7)
C8 C9 C17 C18 93.3(8)
C8 C9 C17 C22 -84.8(9)
C9 C10 C11 C12 178.2(7)
C9 C17 C18 Cl1 2.5(10)
C9 C17 C18 C19 -175.2(7)
C9 C17 C22 Cl2 -2.2(10)
C9 C17 C22 C21 174.8(8)
C10 N3 C13 C12 -1.3(7)
C10 N3 C13 C14 178.1(6)
C10 N3 B1 F1 -121.2(6)
C10 N3 B1 F2 119.9(6)
C10 N3 B1 N2 -0.7(8)
C10 C9 C17 C18 -85.0(8)
C10 C9 C17 C22 96.9(8)
C10 C11 C12 C13 0.0(8)
C11 C12 C13 N3 0.8(8)
C11 C12 C13 C14 -178.6(7)
C12 C13 C14 C15 16.1(11)
C13 N3 C10 C9 -177.8(6)
C13 N3 C10 C11 1.3(7)
C13 N3 B1 F1 58.6(8)
C13 N3 B1 F2 -60.3(8)
C13 N3 B1 N2 179.1(5)
C13 C14 C15 C16 -178.7(7)
C14 C15 C16 Br1 -73.2(9)
C17 C9 C10 N3 176.0(5)
C17 C9 C10 C11 -2.8(11)
C17 C18 C19 C20 -0.6(12)
C18 C17 C22 Cl2 179.7(6)
C18 C17 C22 C21 -3.3(12)
C18 C19 C20 C21 -1.7(14)
C19 C20 C21 C22 1.4(14)
C20 C21 C22 Cl2 178.2(7)
C20 C21 C22 C17 1.2(13)
C22 C17 C18 Cl1 -179.3(6)
C22 C17 C18 C19 3.0(11)
B1 N2 C5 C4 2.3(10)
B1 N2 C5 C6 -179.3(6)
B1 N2 C8 C7 179.0(6)
B1 N2 C8 C9 0.2(9)
B1 N3 C10 C9 2.0(9)
B1 N3 C10 C11 -178.9(6)
B1 N3 C13 C12 178.9(6)
B1 N3 C13 C14 -1.7(10)

loop_
_twin_individual_id
_twin_individual_mass_fraction_refined
1 0.99(2)
2 0.01(2)
